data_7234551
loop_
_publ_author_name
'Martin Ipuy'
'Yuan-Yuan Liao'
'Erwann Jeanneau'
'Patrice L. Baldeck'
'Yann Bretonniere'
'Chantal Andraud'

_publ_section_title
;
 Solid state red biphotonic excited emission from small dipolar
 fluorophores
;
_journal_name_full 'Journal of Materials Chemistry C'
_journal_page_first 766
_journal_page_last 779
_journal_paper_doi 10.1039/C5TC03465E
_journal_volume 4
_journal_year 2016
_chemical_formula_moiety 'C21 H19 N3 O4'
_chemical_formula_sum 'C21 H19 N3 O4'
_chemical_formula_weight 377.39
_space_group_IT_number 14
_space_group_name_Hall '-P 2ybc'
_space_group_name_H-M_alt 'P 1 21/c 1'
_symmetry_cell_setting monoclinic
_symmetry_space_group_name_H-M 'P 1 21/c 1'
_atom_sites_solution_hydrogens geom
_atom_sites_solution_primary direct
_atom_sites_solution_secondary difmap
_cell_angle_alpha 90.00
_cell_angle_beta 100.738(6)
_cell_angle_gamma 90.00
_cell_formula_units_Z 4
_cell_length_a 16.2981(11)
_cell_length_b 16.4911(9)
_cell_length_c 7.1281(5)
_cell_measurement_reflns_used 8257
_cell_measurement_temperature 100
_cell_measurement_theta_max 67.1510
_cell_measurement_theta_min 3.7880
_cell_volume 1882.3(2)
_computing_cell_refinement 'CrysAlisPro, (Agilent, 2011)'
_computing_data_collection 'Gemini, (Oxford Diffraction, 2006)'
_computing_data_reduction 'CrysAlisPro, (Agilent, 2011)'
_computing_molecular_graphics 'SHELXLe (Sheldrick, 2011)'
_computing_publication_material 'SHELXLe (Sheldrick, 2011)'
_computing_structure_refinement 'SHELXL-97 (Sheldrick, 1997)'
_computing_structure_solution 'SHELXS-97 (Sheldrick, 1990)'
_diffrn_ambient_temperature 100
_diffrn_detector_area_resol_mean 10.4685
_diffrn_measured_fraction_theta_full 0.994
_diffrn_measured_fraction_theta_max 0.994
_diffrn_measurement_device_type 'Xcalibur, Atlas, Gemini ultra'
_diffrn_measurement_method '\w scans'
_diffrn_radiation_monochromator mirror
_diffrn_radiation_source 'fine-focus sealed tube'
_diffrn_radiation_type CuK\a
_diffrn_radiation_wavelength 1.54184
_diffrn_reflns_av_R_equivalents 0.0958
_diffrn_reflns_av_sigmaI/netI 0.0478
_diffrn_reflns_limit_h_max 18
_diffrn_reflns_limit_h_min -19
_diffrn_reflns_limit_k_max 19
_diffrn_reflns_limit_k_min -19
_diffrn_reflns_limit_l_max 6
_diffrn_reflns_limit_l_min -8
_diffrn_reflns_number 24328
_diffrn_reflns_theta_full 67.11
_diffrn_reflns_theta_max 67.11
_diffrn_reflns_theta_min 3.85
_exptl_absorpt_coefficient_mu 0.773
_exptl_absorpt_correction_T_max 1.00000
_exptl_absorpt_correction_T_min 0.51539
_exptl_absorpt_correction_type multi-scan
_exptl_absorpt_process_details
;
CrysAlisPro, Agilent Technologies,
Version 1.171.37.31 (release 14-01-2014 CrysAlis171 .NET)
(compiled Jan 14 2014,18:38:05)
Empirical absorption correction using spherical harmonics,
 implemented in SCALE3 ABSPACK scaling algorithm.
;
_exptl_crystal_colour 'translucent intense red'
_exptl_crystal_density_diffrn 1.332
_exptl_crystal_density_method 'not measured'
_exptl_crystal_description octahedral
_exptl_crystal_F_000 792
_exptl_crystal_preparation Luminescent
_exptl_crystal_size_max 0.5212
_exptl_crystal_size_mid 0.2525
_exptl_crystal_size_min 0.1247
_refine_diff_density_max 0.480
_refine_diff_density_min -0.419
_refine_diff_density_rms 0.111
_refine_ls_extinction_method none
_refine_ls_goodness_of_fit_ref 1.067
_refine_ls_hydrogen_treatment mixed
_refine_ls_matrix_type full
_refine_ls_number_parameters 260
_refine_ls_number_reflns 3349
_refine_ls_number_restraints 0
_refine_ls_restrained_S_all 1.067
_refine_ls_R_factor_all 0.0812
_refine_ls_R_factor_gt 0.0733
_refine_ls_shift/su_max 0.007
_refine_ls_shift/su_mean 0.000
_refine_ls_structure_factor_coef Fsqd
_refine_ls_weighting_details 'calc w=1/[\s^2^(Fo^2^)+(0.1471P)^2^+0.5106P] where P=(Fo^2^+2Fc^2^)/3'
_refine_ls_weighting_scheme calc
_refine_ls_wR_factor_gt 0.1925
_refine_ls_wR_factor_ref 0.2046
_reflns_number_gt 2857
_reflns_number_total 3349
_reflns_threshold_expression >2sigma(I)
_cod_data_source_file J-Mater-Chem-C-2016-4-766.cif
_cod_data_source_block 7
_cod_database_code 7234551

loop_
_symmetry_equiv_pos_as_xyz
'x, y, z'
'-x, y+1/2, -z+1/2'
'-x, -y, -z'
'x, -y-1/2, z-1/2'

loop_
_atom_site_label
_atom_site_type_symbol
_atom_site_fract_x
_atom_site_fract_y
_atom_site_fract_z
_atom_site_U_iso_or_equiv
_atom_site_adp_type
_atom_site_occupancy
_atom_site_symmetry_multiplicity
_atom_site_calc_flag
_atom_site_refinement_flags
_atom_site_disorder_assembly
_atom_site_disorder_group
O1 O 0.67639(10) 0.05863(9) 0.1655(2) 0.0286(4) Uani 1 1 d . . .
C1 C 0.59519(16) 0.03267(15) 0.1867(4) 0.0382(6) Uani 1 1 d . . .
H1A H 0.5542 0.0560 0.0872 0.057 Uiso 1 1 calc R . .
H1B H 0.5847 0.0499 0.3087 0.057 Uiso 1 1 calc R . .
H1C H 0.5921 -0.0254 0.1786 0.057 Uiso 1 1 calc R . .
C2 C 0.86492(15) 0.51870(14) -0.0633(3) 0.0270(5) Uani 1 1 d . . .
H2A H 0.8168 0.5358 -0.1538 0.040 Uiso 1 1 calc R . .
H2B H 0.8697 0.4607 -0.0673 0.040 Uiso 1 1 calc R . .
H2C H 0.9141 0.5431 -0.0946 0.040 Uiso 1 1 calc R . .
C3 C 0.93382(15) 0.20434(14) 0.1167(3) 0.0307(5) Uani 1 1 d . . .
H3A H 0.9165 0.1714 0.0053 0.046 Uiso 1 1 calc R . .
H3B H 0.9409 0.1708 0.2287 0.046 Uiso 1 1 calc R . .
H3C H 0.9858 0.2304 0.1092 0.046 Uiso 1 1 calc R . .
C4 C 0.79038(13) 0.75091(13) 0.1893(3) 0.0223(5) Uani 1 1 d . . .
C5 C 0.51756(14) 0.32279(14) 0.1947(3) 0.0275(5) Uani 1 1 d . . .
H5A H 0.4867 0.3725 0.1921 0.041 Uiso 1 1 calc R . .
H5B H 0.5150 0.2939 0.3104 0.041 Uiso 1 1 calc R . .
H5C H 0.4938 0.2900 0.0869 0.041 Uiso 1 1 calc R . .
N1 N 0.58769(13) 0.62745(13) 0.2729(3) 0.0333(5) Uani 1 1 d . . .
C6 C 0.92564(14) 0.51475(14) 0.2920(3) 0.0276(5) Uani 1 1 d . . .
H6A H 0.9259 0.4565 0.2927 0.041 Uiso 1 1 calc R . .
H6B H 0.9172 0.5343 0.4138 0.041 Uiso 1 1 calc R . .
H6C H 0.9781 0.5343 0.2676 0.041 Uiso 1 1 calc R . .
C7 C 0.76927(14) 0.53146(13) 0.1795(3) 0.0221(5) Uani 1 1 d . . .
C8 C 0.85547(14) 0.54488(12) 0.1367(3) 0.0229(5) Uani 1 1 d . . .
C9 C 0.71956(14) 0.79323(13) 0.2292(3) 0.0238(5) Uani 1 1 d . . .
N2 N 0.66455(13) 0.83039(12) 0.2630(3) 0.0313(5) Uani 1 1 d . . .
C10 C 0.76613(14) 0.38418(13) 0.1604(3) 0.0226(5) Uani 1 1 d . . .
H10 H 0.8200 0.3892 0.1362 0.027 Uiso 1 1 calc R . .
C11 C 0.63239(14) 0.19796(13) 0.1813(3) 0.0239(5) Uani 1 1 d . . .
H11 H 0.5784 0.1837 0.1934 0.029 Uiso 1 1 calc R . .
C12 C 0.73519(13) 0.60620(13) 0.2049(3) 0.0222(5) Uani 1 1 d . . .
C13 C 0.65372(14) 0.61911(13) 0.2434(3) 0.0245(5) Uani 1 1 d . . .
C14 C 0.79416(13) 0.66753(13) 0.1799(3) 0.0220(5) Uani 1 1 d . . .
C15 C 0.69138(14) 0.13909(13) 0.1656(3) 0.0227(5) Uani 1 1 d . . .
C16 C 0.77246(14) 0.15904(13) 0.1467(3) 0.0231(5) Uani 1 1 d . . .
H16 H 0.8109 0.1185 0.1355 0.028 Uiso 1 1 calc R . .
C17 C 0.79498(13) 0.23944(13) 0.1447(3) 0.0221(5) Uani 1 1 d . . .
C18 C 0.85981(14) 0.79821(13) 0.1580(3) 0.0231(5) Uani 1 1 d . . .
N3 N 0.91532(13) 0.83718(12) 0.1350(3) 0.0295(5) Uani 1 1 d . . .
C19 C 0.65578(13) 0.27866(13) 0.1784(3) 0.0219(5) Uani 1 1 d . . .
C20 C 0.73711(14) 0.30242(13) 0.1616(3) 0.0225(5) Uani 1 1 d . . .
C21 C 0.72911(14) 0.45573(13) 0.1884(3) 0.0235(5) Uani 1 1 d . . .
H21 H 0.6753 0.4550 0.2144 0.028 Uiso 1 1 calc R . .
O2 O 0.60221(9) 0.34044(9) 0.1867(2) 0.0262(4) Uani 1 1 d . . .
O3 O 0.87207(9) 0.26418(9) 0.1269(2) 0.0254(4) Uani 1 1 d . . .
O4 O 0.86279(9) 0.63440(9) 0.1388(2) 0.0234(4) Uani 1 1 d . . .

loop_
_atom_site_aniso_label
_atom_site_aniso_U_11
_atom_site_aniso_U_22
_atom_site_aniso_U_33
_atom_site_aniso_U_23
_atom_site_aniso_U_13
_atom_site_aniso_U_12
O1 0.0339(9) 0.0217(8) 0.0305(8) -0.0002(6) 0.0066(7) -0.0031(6)
C1 0.0346(14) 0.0266(12) 0.0538(16) 0.0030(10) 0.0095(11) -0.0029(10)
C2 0.0379(13) 0.0251(11) 0.0208(11) -0.0019(8) 0.0127(9) -0.0011(9)
C3 0.0299(13) 0.0304(12) 0.0320(12) -0.0046(9) 0.0065(9) 0.0037(9)
C4 0.0295(12) 0.0232(10) 0.0146(10) -0.0001(7) 0.0051(8) 0.0006(8)
C5 0.0313(12) 0.0294(11) 0.0222(11) -0.0003(8) 0.0062(9) 0.0006(9)
N1 0.0332(12) 0.0371(11) 0.0314(11) 0.0011(8) 0.0106(8) 0.0020(8)
C6 0.0317(12) 0.0244(11) 0.0270(11) -0.0024(8) 0.0061(9) 0.0012(9)
C7 0.0299(12) 0.0257(11) 0.0106(9) 0.0005(7) 0.0040(8) 0.0013(8)
C8 0.0308(12) 0.0187(10) 0.0198(10) -0.0009(7) 0.0066(8) -0.0011(8)
C9 0.0318(12) 0.0231(11) 0.0157(10) 0.0021(8) 0.0025(8) -0.0010(9)
N2 0.0342(11) 0.0311(11) 0.0293(10) -0.0007(8) 0.0076(8) 0.0038(8)
C10 0.0287(11) 0.0285(11) 0.0113(9) 0.0016(7) 0.0056(8) -0.0024(9)
C11 0.0321(12) 0.0251(11) 0.0147(10) 0.0014(8) 0.0051(8) -0.0012(9)
C12 0.0288(11) 0.0252(11) 0.0133(10) 0.0010(7) 0.0057(8) 0.0004(8)
C13 0.0312(12) 0.0228(10) 0.0194(10) 0.0004(8) 0.0043(9) -0.0016(8)
C14 0.0292(12) 0.0252(11) 0.0118(9) 0.0009(7) 0.0042(8) 0.0022(8)
C15 0.0329(12) 0.0230(11) 0.0112(9) 0.0009(7) 0.0018(8) -0.0039(8)
C16 0.0311(12) 0.0231(11) 0.0149(10) -0.0004(8) 0.0041(8) 0.0008(8)
C17 0.0286(12) 0.0273(11) 0.0106(9) -0.0004(7) 0.0039(8) -0.0023(8)
C18 0.0317(12) 0.0227(11) 0.0150(10) -0.0012(8) 0.0043(8) 0.0031(9)
N3 0.0380(11) 0.0271(10) 0.0250(10) -0.0012(7) 0.0104(8) -0.0020(8)
C19 0.0315(12) 0.0247(11) 0.0099(9) 0.0002(7) 0.0051(8) 0.0014(8)
C20 0.0307(12) 0.0253(11) 0.0115(9) 0.0005(7) 0.0042(8) 0.0009(9)
C21 0.0287(12) 0.0260(11) 0.0162(10) 0.0004(8) 0.0055(8) -0.0010(8)
O2 0.0287(9) 0.0246(8) 0.0266(8) 0.0003(6) 0.0085(6) 0.0020(6)
O3 0.0279(9) 0.0256(8) 0.0235(8) -0.0010(6) 0.0072(6) 0.0000(6)
O4 0.0287(8) 0.0199(8) 0.0232(8) -0.0015(5) 0.0093(6) -0.0005(6)

loop_
_atom_type_symbol
_atom_type_description
_atom_type_scat_dispersion_real
_atom_type_scat_dispersion_imag
_atom_type_scat_source
C C 0.0181 0.0091 'International Tables Vol C Tables 4.2.6.8 and 6.1.1.4'
H H 0.0000 0.0000 'International Tables Vol C Tables 4.2.6.8 and 6.1.1.4'
N N 0.0311 0.0180 'International Tables Vol C Tables 4.2.6.8 and 6.1.1.4'
O O 0.0492 0.0322 'International Tables Vol C Tables 4.2.6.8 and 6.1.1.4'

loop_
_geom_angle_atom_site_label_1
_geom_angle_atom_site_label_2
_geom_angle_atom_site_label_3
_geom_angle
_geom_angle_site_symmetry_1
_geom_angle_site_symmetry_3
C15 O1 C1 117.84(18) . .
C14 C4 C9 123.0(2) . .
C14 C4 C18 119.61(19) . .
C9 C4 C18 117.4(2) . .
C12 C7 C21 125.6(2) . .
C12 C7 C8 107.99(18) . .
C21 C7 C8 126.44(19) . .
O4 C8 C7 102.74(16) . .
O4 C8 C6 105.69(16) . .
C7 C8 C6 114.08(17) . .
O4 C8 C2 105.66(16) . .
C7 C8 C2 114.05(18) . .
C6 C8 C2 113.26(18) . .
N2 C9 C4 177.0(2) . .
C21 C10 C20 131.5(2) . .
C19 C11 C15 118.4(2) . .
C7 C12 C13 125.0(2) . .
C7 C12 C14 108.64(19) . .
C13 C12 C14 126.33(19) . .
N1 C13 C12 178.2(2) . .
O4 C14 C4 117.97(19) . .
O4 C14 C12 110.53(18) . .
C4 C14 C12 131.5(2) . .
O1 C15 C11 124.1(2) . .
O1 C15 C16 114.04(19) . .
C11 C15 C16 121.8(2) . .
C17 C16 C15 119.2(2) . .
O3 C17 C16 123.2(2) . .
O3 C17 C20 115.51(18) . .
C16 C17 C20 121.3(2) . .
N3 C18 C4 178.9(2) . .
O2 C19 C11 122.8(2) . .
O2 C19 C20 114.85(18) . .
C11 C19 C20 122.3(2) . .
C19 C20 C17 116.95(19) . .
C19 C20 C10 125.5(2) . .
C17 C20 C10 117.56(19) . .
C10 C21 C7 122.6(2) . .
C19 O2 C5 119.18(17) . .
C17 O3 C3 118.40(17) . .
C14 O4 C8 110.08(15) . .

loop_
_geom_bond_atom_site_label_1
_geom_bond_atom_site_label_2
_geom_bond_distance
_geom_bond_site_symmetry_2
O1 C15 1.349(3) .
O1 C1 1.425(3) .
C2 C8 1.525(3) .
C3 O3 1.421(3) .
C4 C14 1.379(3) .
C4 C9 1.422(3) .
C4 C18 1.426(3) .
C5 O2 1.421(3) .
N1 C13 1.143(3) .
C6 C8 1.519(3) .
C7 C12 1.378(3) .
C7 C21 1.417(3) .
C7 C8 1.508(3) .
C8 O4 1.481(2) .
C9 N2 1.148(3) .
C10 C21 1.357(3) .
C10 C20 1.429(3) .
C11 C19 1.385(3) .
C11 C15 1.385(3) .
C12 C13 1.421(3) .
C12 C14 1.429(3) .
C14 O4 1.326(2) .
C15 C16 1.393(3) .
C16 C17 1.376(3) .
C17 O3 1.349(3) .
C17 C20 1.423(3) .
C18 N3 1.146(3) .
C19 O2 1.350(3) .
C19 C20 1.409(3) .
